data_1524707
loop_
_publ_author_name
'Klepp, K.O.'
'Boller, H.'

_publ_section_title
;
 Die Kristallstruktur von Tl Fe3 Te3
;
_journal_name_full
;
Monatshefte fuer Chemie und verwandte Teile anderer Wissenschaften (109,1978-)
;
_journal_page_first 677
_journal_page_last 684
_journal_volume 110
_journal_year 1979
_chemical_formula_sum 'Fe3 Te3 Tl'
_chemical_name_systematic 'Tl Fe3 Te3'
_space_group_IT_number 176
_symmetry_space_group_name_Hall '-P 6c'
_symmetry_space_group_name_H-M 'P 63/m'
_cell_angle_alpha 90
_cell_angle_beta 90
_cell_angle_gamma 120
_cell_formula_units_Z 2
_cell_length_a 9.35
_cell_length_b 9.35
_cell_length_c 4.223
_cell_volume 319.724
_citation_journal_id_ASTM MOCMB7
_cod_data_source_file Klepp_MOCMB7_1979_297.cif
_cod_data_source_block Fe3Te3Tl1
_cod_original_cell_volume 319.7238
_cod_original_formula_sum 'Fe3 Te3 Tl1'
_cod_database_code 1524707

loop_
_symmetry_equiv_pos_as_xyz
x,y,z
x-y,x,z+1/2
-y,x-y,z
-x,-y,z+1/2
-x+y,-x,z
y,-x+y,z+1/2
-x,-y,-z
-x+y,-x,-z-1/2
y,-x+y,-z
x,y,-z-1/2
x-y,x,-z
-y,x-y,-z-1/2

loop_
_atom_site_label
_atom_site_type_symbol
_atom_site_fract_x
_atom_site_fract_y
_atom_site_fract_z
_atom_site_occupancy
_atom_site_U_iso_or_equiv
Fe1 Fe+1 0.1701 0.1493 0.25 1 0.0
Tl1 Tl+1 0.6667 0.3333 0.25 1 0.0
Te1 Te-2 0.0462 0.357 0.25 1 0.0
